data_9015253
loop_
_publ_author_name
'Camara, F.'
'Sokolova, E.'
'Hawthorne, F. C.'

_publ_section_title
;
 From structure topology to chemical composition. XII. Titanium silicates:
 the crystal chemistry of rinkite, Na2Ca4REETi(Si2O7)2OF3
 Note: sample 1991c
;
_journal_name_full 'Mineralogical Magazine'
_journal_page_first 2755
_journal_page_last 2774
_journal_paper_doi 10.1180/minmag.2011.075.6.2755
_journal_volume 75
_journal_year 2011
_chemical_compound_source 'Kangerdluarssuk, Ilimaussaq, Greenland'
_chemical_formula_sum 'Ca3.48 Ce0.5 F2.6 La0.18 Na2.28 Nb0.33 Nd0.24 O15.4 Pr0.06 Si4 Sm0.04 Ti0.64 Y0.1 Zr0.03'
_chemical_name_mineral Rinkite
_space_group_IT_number 14
_symmetry_space_group_name_Hall '-P 2ybc'
_symmetry_space_group_name_H-M 'P 1 21/c 1'
_cell_angle_alpha 90
_cell_angle_beta 101.353
_cell_angle_gamma 90
_cell_formula_units_Z 2
_cell_length_a 7.4328
_cell_length_b 5.6595
_cell_length_c 18.8181
_cell_volume 776.112
_database_code_amcsd 0018562
_exptl_crystal_density_diffrn 3.496
_cod_original_formula_sum 'Ca3.48 Sm.04 Nd.24 Pr.06 Ce.5 La.18 Y.1 (Ti.64 Nb.33 Zr.03) Na2.28 Si4 O15.4 F2.6'
_cod_database_code 9015253

loop_
_space_group_symop_operation_xyz
x,y,z
x,1/2-y,1/2+z
-x,1/2+y,1/2-z
-x,-y,-z

loop_
_atom_site_label
_atom_site_fract_x
_atom_site_fract_y
_atom_site_fract_z
_atom_site_occupancy
_atom_site_U_iso_or_equiv
_atom_site_type_symbol
_atom_site_attached_hydrogens
CaMH 0.09387 0.65970 0.19180 0.70000 0.01475 Ca 0
SmMH 0.09387 0.65970 0.19180 0.01000 0.01475 Sm 0
NdMH 0.09387 0.65970 0.19180 0.07000 0.01475 Nd 0
PrMH 0.09387 0.65970 0.19180 0.02000 0.01475 Pr 0
CeMH 0.09387 0.65970 0.19180 0.14000 0.01475 Ce 0
LaMH 0.09387 0.65970 0.19180 0.05000 0.01475 La 0
YMH 0.09387 0.65970 0.19180 0.03000 0.01475 Y 0
CaAP 0.59679 0.66290 0.19029 0.76000 0.01572 Ca 0
SmAP 0.59679 0.66290 0.19029 0.01000 0.01572 Sm 0
NdAP 0.59679 0.66290 0.19029 0.05000 0.01572 Nd 0
PrAP 0.59679 0.66290 0.19029 0.01000 0.01572 Pr 0
CeAP 0.59679 0.66290 0.19029 0.11000 0.01572 Ce 0
LaAP 0.59679 0.66290 0.19029 0.04000 0.01572 La 0
YAP 0.59679 0.66290 0.19029 0.02000 0.01572 Y 0
TiMO(1) 0.00000 0.00000 0.00000 0.64000 0.02410 Ti 0
NbMO(1) 0.00000 0.00000 0.00000 0.33000 0.02410 Nb 0
ZrMO(1) 0.00000 0.00000 0.00000 0.03000 0.02410 Zr 0
NaMO(2) 0.50000 0.00000 0.00000 1.00000 0.02070 Na 0
NaMO(3) 0.75082 0.50105 0.00059 0.64000 0.03300 Na 0
CaMO(3) 0.75082 0.50105 0.00059 0.28000 0.03300 Ca 0
Si(1) 0.35095 0.15441 0.14023 1.00000 0.01340 Si 0
Si(2) 0.78379 0.15361 0.13782 1.00000 0.01330 Si 0
O(1) 0.21620 0.15060 0.06154 1.00000 0.02410 O 0
O(2) 0.83230 0.14140 0.05804 1.00000 0.02360 O 0
O(3) 0.33840 0.39540 0.18501 1.00000 0.02170 O 0
O(4) 0.84370 0.39660 0.18042 1.00000 0.02460 O 0
O(5) 0.33520 0.92990 0.19112 1.00000 0.01950 O 0
O(6) 0.85380 0.93190 0.18976 1.00000 0.01930 O 0
O(7) 0.55750 0.14120 0.12067 1.00000 0.03050 O 0
OXOM 0.03140 0.70290 0.06158 0.70000 0.02700 O 0
FXOM 0.03140 0.70290 0.06158 0.30000 0.02700 F 0
FXOA 0.53120 0.65720 0.06383 1.00000 0.03250 F 0

loop_
_cod_changelog_entry_id
_cod_changelog_entry_author
_cod_changelog_entry_date
_cod_changelog_entry_text
1
;cod-tools version 3.8.0
Id: cif_guess_AMCSD_atom_types 9581 2023-05-17 12:35:41Z saulius
;
2023-05-23T09:21:27+03:00
;Derived atom types and hydrogen counts
from atom names that follow the AMCSD naming convention
(Wat == water, O-H == hydroxyl).
;

loop_
_cod_related_entry_id
_cod_related_entry_database
_cod_related_entry_code
1 AMCSD 0018562
